data_4507637
loop_
_publ_author_name
'Zhang, Ming-Dao'
'Qin, Ling'
'Yang, Hai-Tao'
'Li, Yi-Zhi'
'Guo, Zi-Jian'
'Zheng, He-Gen'

_publ_section_title
;
 Series of Metal--Organic Frameworks Including Novel Architectural
 Features Based on a Star-like Tri(4-pyridylphenyl)amine Ligand
;
_journal_issue 5
_journal_name_full 'Crystal Growth &amp; Design'
_journal_page_first 1961
_journal_paper_doi 10.1021/cg3018612
_journal_volume 13
_journal_year 2013
_chemical_formula_moiety 'C41 H30 Co N4 O5'
_chemical_formula_sum 'C41 H30 Co N4 O5'
_chemical_formula_weight 717.62
_chemical_name_systematic
; 
 ? 
;
_space_group_IT_number 14
_symmetry_cell_setting monoclinic
_symmetry_space_group_name_Hall '-P 2yn'
_symmetry_space_group_name_H-M 'P 1 21/n 1'
_atom_sites_solution_hydrogens geom
_atom_sites_solution_primary direct
_atom_sites_solution_secondary difmap
_audit_creation_method SHELXL-97
_cell_angle_alpha 90.00
_cell_angle_beta 91.9200(10)
_cell_angle_gamma 90.00
_cell_formula_units_Z 4
_cell_length_a 17.5542(10)
_cell_length_b 9.9228(6)
_cell_length_c 23.9223(14)
_cell_measurement_reflns_used 6621
_cell_measurement_temperature 296(2)
_cell_measurement_theta_max 25.906
_cell_measurement_theta_min 2.222
_cell_volume 4164.6(4)
_computing_structure_refinement 'SHELXL-97 (Sheldrick, 1997)'
_computing_structure_solution 'SHELXS-97 (Sheldrick, 1990)'
_diffrn_ambient_temperature 296(2)
_diffrn_measured_fraction_theta_full 0.992
_diffrn_measured_fraction_theta_max 0.992
_diffrn_radiation_monochromator graphite
_diffrn_radiation_source 'fine-focus sealed tube'
_diffrn_radiation_type MoK\a
_diffrn_radiation_wavelength 0.71073
_diffrn_reflns_av_R_equivalents 0.0497
_diffrn_reflns_av_sigmaI/netI 0.0451
_diffrn_reflns_limit_h_max 20
_diffrn_reflns_limit_h_min -12
_diffrn_reflns_limit_k_max 11
_diffrn_reflns_limit_k_min -11
_diffrn_reflns_limit_l_max 28
_diffrn_reflns_limit_l_min -28
_diffrn_reflns_number 30183
_diffrn_reflns_theta_full 25.00
_diffrn_reflns_theta_max 25.00
_diffrn_reflns_theta_min 1.42
_exptl_absorpt_coefficient_mu 0.455
_exptl_absorpt_correction_T_max 0.926
_exptl_absorpt_correction_T_min 0.906
_exptl_absorpt_correction_type multi-scan
_exptl_crystal_colour orange
_exptl_crystal_density_diffrn 1.145
_exptl_crystal_density_method 'not measured'
_exptl_crystal_description rod-like
_exptl_crystal_F_000 1484
_exptl_crystal_size_max 0.41
_exptl_crystal_size_mid 0.18
_exptl_crystal_size_min 0.17
_platon_squeeze_details
;
;
_refine_diff_density_max 0.279
_refine_diff_density_min -0.371
_refine_diff_density_rms 0.075
_refine_ls_extinction_method none
_refine_ls_goodness_of_fit_ref 1.087
_refine_ls_hydrogen_treatment constr
_refine_ls_matrix_type full
_refine_ls_number_parameters 460
_refine_ls_number_reflns 7270
_refine_ls_number_restraints 0
_refine_ls_restrained_S_all 1.087
_refine_ls_R_factor_all 0.0541
_refine_ls_R_factor_gt 0.0433
_refine_ls_shift/su_max 0.027
_refine_ls_shift/su_mean 0.004
_refine_ls_structure_factor_coef Fsqd
_refine_ls_weighting_details 'calc w=1/[\s^2^(Fo^2^)+(0.0936P)^2^+0.4646P] where P=(Fo^2^+2Fc^2^)/3'
_refine_ls_weighting_scheme calc
_refine_ls_wR_factor_gt 0.1399
_refine_ls_wR_factor_ref 0.1512
_reflns_number_gt 5833
_reflns_number_total 7270
_reflns_threshold_expression >2sigma(I)
_cod_data_source_file cg3018612_si_002.cif
_cod_data_source_block 5
_cod_depositor_comments
;
The following automatic conversions were performed:

'_symmetry_cell_setting' value 'Monoclinic' changed to 'monoclinic'
according to /home/saulius/struct/CIF-dictionaries/cif_core.dic
dictionary named 'cif_core.dic' version 2.4.2 from 2011-04-26.

Automatic conversion script
Id: cif_fix_values 1891 2012-01-12 08:04:46Z andrius 
;
_cod_original_sg_symbol_H-M P2(1)/n
_cod_database_code 4507637

loop_
_symmetry_equiv_pos_as_xyz
'x, y, z'
'-x+1/2, y+1/2, -z+1/2'
'-x, -y, -z'
'x-1/2, -y-1/2, z-1/2'

loop_
_atom_site_label
_atom_site_type_symbol
_atom_site_fract_x
_atom_site_fract_y
_atom_site_fract_z
_atom_site_U_iso_or_equiv
_atom_site_adp_type
_atom_site_occupancy
_atom_site_symmetry_multiplicity
_atom_site_calc_flag
_atom_site_refinement_flags
C1 C 0.37590(15) 0.4720(3) 0.41736(11) 0.0378(6) Uani 1 1 d .
C2 C 0.43999(15) 0.4849(3) 0.46044(11) 0.0386(6) Uani 1 1 d .
C3 C 0.44169(17) 0.4116(3) 0.50901(12) 0.0455(7) Uani 1 1 d .
H3 H 0.4026 0.3508 0.5154 0.055 Uiso 1 1 calc R
C4 C 0.50000(17) 0.4260(3) 0.54878(13) 0.0478(7) Uani 1 1 d .
H4 H 0.4994 0.3763 0.5817 0.057 Uiso 1 1 calc R
C5 C 0.12762(14) 0.4946(3) 0.42596(10) 0.0308(6) Uani 1 1 d .
C6 C 0.02941(16) 0.3793(3) 0.48253(11) 0.0386(6) Uani 1 1 d .
H6 H 0.0489 0.2973 0.4707 0.046 Uiso 1 1 calc R
C7 C 0.06237(15) 0.4982(3) 0.46531(10) 0.0319(6) Uani 1 1 d .
C8 C 0.03251(16) 0.6191(3) 0.48277(12) 0.0396(6) Uani 1 1 d .
H8 H 0.0539 0.6998 0.4713 0.048 Uiso 1 1 calc R
C9 C 0.33296(15) 0.2630(3) 0.26098(11) 0.0380(6) Uani 1 1 d .
H9 H 0.2912 0.3031 0.2427 0.046 Uiso 1 1 calc R
C10 C 0.39591(16) 0.2343(3) 0.23001(12) 0.0400(6) Uani 1 1 d .
H10 H 0.3952 0.2534 0.1919 0.048 Uiso 1 1 calc R
C11 C 0.46033(16) 0.1772(3) 0.25556(12) 0.0355(6) Uani 1 1 d .
C12 C 0.45456(18) 0.1480(4) 0.31120(14) 0.0551(9) Uani 1 1 d .
H12 H 0.4954 0.1073 0.3303 0.066 Uiso 1 1 calc R
C13 C 0.38924(19) 0.1780(3) 0.33957(14) 0.0531(8) Uani 1 1 d .
H13 H 0.3877 0.1562 0.3773 0.064 Uiso 1 1 calc R
C14 C 0.53053(15) 0.1461(3) 0.22513(12) 0.0375(6) Uani 1 1 d .
C15 C 0.52926(16) 0.1258(3) 0.16759(12) 0.0412(7) Uani 1 1 d .
H15 H 0.4838 0.1372 0.1471 0.049 Uiso 1 1 calc R
C16 C 0.59396(16) 0.0891(3) 0.14042(12) 0.0442(7) Uani 1 1 d .
H16 H 0.5914 0.0737 0.1021 0.053 Uiso 1 1 calc R
C17 C 0.66298(15) 0.0749(3) 0.16981(12) 0.0386(6) Uani 1 1 d .
C18 C 0.66561(16) 0.0964(3) 0.22712(13) 0.0479(8) Uani 1 1 d .
H18 H 0.7113 0.0864 0.2475 0.058 Uiso 1 1 calc R
C19 C 0.60040(16) 0.1326(3) 0.25394(12) 0.0441(7) Uani 1 1 d .
H19 H 0.6031 0.1485 0.2923 0.053 Uiso 1 1 calc R
C20 C 1.0837(2) 0.3288(3) 0.30826(16) 0.0606(10) Uani 1 1 d .
H20 H 1.0844 0.4074 0.3295 0.073 Uiso 1 1 calc R
C21 C 1.01801(19) 0.2977(3) 0.27835(16) 0.0593(10) Uani 1 1 d .
H21 H 0.9757 0.3536 0.2805 0.071 Uiso 1 1 calc R
C22 C 1.01401(15) 0.1835(3) 0.24487(11) 0.0353(6) Uani 1 1 d .
C23 C 1.08050(16) 0.1076(3) 0.24377(12) 0.0442(7) Uani 1 1 d .
H23 H 1.0821 0.0305 0.2218 0.053 Uiso 1 1 calc R
C24 C 1.14438(16) 0.1466(3) 0.27544(12) 0.0410(7) Uani 1 1 d .
H24 H 1.1882 0.0945 0.2730 0.049 Uiso 1 1 calc R
C25 C 0.94306(15) 0.1461(3) 0.21404(11) 0.0364(6) Uani 1 1 d .
C26 C 0.88621(18) 0.2405(3) 0.20254(15) 0.0551(9) Uani 1 1 d .
H26 H 0.8947 0.3302 0.2121 0.066 Uiso 1 1 calc R
C27 C 0.81788(18) 0.2046(3) 0.17740(16) 0.0565(9) Uani 1 1 d .
H27 H 0.7814 0.2705 0.1697 0.068 Uiso 1 1 calc R
C28 C 0.80236(15) 0.0727(3) 0.16332(11) 0.0376(6) Uani 1 1 d .
C29 C 0.85905(18) -0.0212(3) 0.17191(15) 0.0553(9) Uani 1 1 d .
H29 H 0.8508 -0.1100 0.1609 0.066 Uiso 1 1 calc R
C30 C 0.92859(18) 0.0154(3) 0.19698(15) 0.0558(9) Uani 1 1 d .
H30 H 0.9663 -0.0496 0.2024 0.067 Uiso 1 1 calc R
C31 C 0.7312(2) -0.6422(3) -0.02804(13) 0.0523(8) Uani 1 1 d .
H31 H 0.7314 -0.7288 -0.0131 0.063 Uiso 1 1 calc R
C32 C 0.7262(2) -0.5356(3) 0.00798(13) 0.0573(9) Uani 1 1 d .
H32 H 0.7243 -0.5513 0.0462 0.069 Uiso 1 1 calc R
C33 C 0.72394(17) -0.4047(3) -0.01195(12) 0.0429(7) Uani 1 1 d .
C34 C 0.7278(2) -0.3910(3) -0.06931(13) 0.0595(9) Uani 1 1 d .
H34 H 0.7260 -0.3057 -0.0854 0.071 Uiso 1 1 calc R
C35 C 0.7344(2) -0.5025(3) -0.10232(13) 0.0554(9) Uani 1 1 d .
H35 H 0.7382 -0.4894 -0.1406 0.066 Uiso 1 1 calc R
C36 C 0.72112(17) -0.2864(3) 0.02597(12) 0.0433(7) Uani 1 1 d .
C37 C 0.7545(2) -0.1658(3) 0.01309(13) 0.0481(8) Uani 1 1 d .
H37 H 0.7766 -0.1559 -0.0215 0.058 Uiso 1 1 calc R
C38 C 0.75620(18) -0.0586(3) 0.05006(13) 0.0482(7) Uani 1 1 d .
H38 H 0.7792 0.0221 0.0402 0.058 Uiso 1 1 calc R
C39 C 0.72376(15) -0.0717(3) 0.10157(12) 0.0393(7) Uani 1 1 d .
C40 C 0.6873(2) -0.1896(3) 0.11427(16) 0.0638(10) Uani 1 1 d .
H40 H 0.6632 -0.1981 0.1481 0.077 Uiso 1 1 calc R
C41 C 0.6862(2) -0.2955(4) 0.07697(16) 0.0664(11) Uani 1 1 d .
H41 H 0.6614 -0.3749 0.0862 0.080 Uiso 1 1 calc R
Co1 Co 0.240509(18) 0.31217(3) 0.367682(13) 0.02721(14) Uani 1 1 d .
N1 N 0.32831(12) 0.2368(2) 0.31516(9) 0.0371(5) Uani 1 1 d .
N2 N 1.14715(13) 0.2526(2) 0.30876(9) 0.0391(5) Uani 1 1 d .
N3 N 0.73583(13) -0.6289(2) -0.08316(9) 0.0360(5) Uani 1 1 d .
N4 N 0.72936(13) 0.0366(3) 0.14108(11) 0.0459(6) Uani 1 1 d .
O1 O 0.37254(13) 0.5557(3) 0.37906(9) 0.0656(7) Uani 1 1 d .
O2 O 0.32932(11) 0.3767(2) 0.42377(8) 0.0406(5) Uani 1 1 d .
O3 O 0.16073(11) 0.38329(19) 0.42158(7) 0.0388(4) Uani 1 1 d .
O4 O 0.14232(11) 0.59893(18) 0.39891(8) 0.0388(4) Uani 1 1 d .
O5 O 0.24313(10) 0.50194(18) 0.32511(7) 0.0358(4) Uani 1 1 d .
H5A H 0.2108 0.5549 0.3391 0.054 Uiso 1 1 d R
H5B H 0.2875 0.5359 0.3290 0.054 Uiso 1 1 d R

loop_
_atom_site_aniso_label
_atom_site_aniso_U_11
_atom_site_aniso_U_22
_atom_site_aniso_U_33
_atom_site_aniso_U_23
_atom_site_aniso_U_13
_atom_site_aniso_U_12
C1 0.0247(13) 0.0525(17) 0.0363(14) -0.0014(13) 0.0013(11) -0.0069(13)
C2 0.0278(14) 0.0475(16) 0.0405(15) -0.0038(12) -0.0002(11) -0.0020(12)
C3 0.0334(16) 0.0596(18) 0.0430(16) 0.0053(14) -0.0041(12) -0.0135(14)
C4 0.0349(16) 0.0634(19) 0.0447(16) 0.0114(14) -0.0050(13) -0.0139(15)
C5 0.0233(13) 0.0401(14) 0.0290(13) -0.0031(11) 0.0008(10) 0.0035(11)
C6 0.0359(15) 0.0328(14) 0.0479(16) -0.0052(12) 0.0137(12) 0.0039(12)
C7 0.0266(13) 0.0371(14) 0.0321(13) -0.0017(10) 0.0027(11) 0.0019(11)
C8 0.0366(16) 0.0347(14) 0.0483(16) 0.0010(12) 0.0127(13) -0.0014(12)
C9 0.0276(14) 0.0499(16) 0.0366(15) -0.0025(12) 0.0015(11) 0.0032(12)
C10 0.0314(15) 0.0505(17) 0.0385(15) -0.0041(12) 0.0071(12) 0.0000(13)
C11 0.0294(14) 0.0346(14) 0.0429(15) -0.0065(11) 0.0062(12) 0.0000(11)
C12 0.0356(17) 0.074(2) 0.0562(19) 0.0118(16) 0.0099(14) 0.0255(16)
C13 0.0454(19) 0.069(2) 0.0460(18) 0.0149(15) 0.0129(15) 0.0214(16)
C14 0.0282(14) 0.0337(14) 0.0509(16) -0.0088(12) 0.0068(12) -0.0023(11)
C15 0.0254(14) 0.0536(17) 0.0445(16) -0.0137(13) 0.0005(12) 0.0012(13)
C16 0.0300(15) 0.0593(18) 0.0434(16) -0.0200(13) 0.0003(12) -0.0002(13)
C17 0.0246(14) 0.0430(15) 0.0484(16) -0.0195(12) 0.0047(12) -0.0016(12)
C18 0.0255(15) 0.063(2) 0.0550(18) -0.0194(15) -0.0029(13) 0.0028(14)
C19 0.0344(16) 0.0559(18) 0.0422(16) -0.0156(13) 0.0048(12) 0.0015(14)
C20 0.047(2) 0.0529(19) 0.080(2) -0.0290(16) -0.0265(18) 0.0153(15)
C21 0.0382(18) 0.0516(19) 0.087(3) -0.0264(17) -0.0178(17) 0.0169(15)
C22 0.0269(14) 0.0376(14) 0.0413(15) -0.0059(11) -0.0013(12) 0.0005(11)
C23 0.0340(16) 0.0495(17) 0.0487(17) -0.0169(13) -0.0028(13) 0.0045(13)
C24 0.0318(15) 0.0452(16) 0.0461(16) -0.0084(13) 0.0011(12) 0.0079(13)
C25 0.0281(14) 0.0399(14) 0.0412(15) -0.0076(12) -0.0015(11) 0.0005(12)
C26 0.0394(18) 0.0336(16) 0.091(2) -0.0135(16) -0.0174(17) -0.0015(14)
C27 0.0326(17) 0.0394(16) 0.096(3) -0.0143(16) -0.0157(17) 0.0078(13)
C28 0.0223(13) 0.0460(15) 0.0446(15) -0.0182(12) 0.0020(11) -0.0029(12)
C29 0.0427(18) 0.0404(17) 0.082(2) -0.0269(15) -0.0148(16) 0.0033(14)
C30 0.0384(17) 0.0435(17) 0.084(2) -0.0214(16) -0.0201(17) 0.0121(14)
C31 0.077(2) 0.0348(15) 0.0455(17) -0.0041(13) 0.0082(16) -0.0045(16)
C32 0.085(3) 0.0492(18) 0.0387(17) -0.0092(14) 0.0129(16) -0.0117(17)
C33 0.0400(16) 0.0405(16) 0.0485(17) -0.0139(13) 0.0044(13) -0.0007(13)
C34 0.096(3) 0.0347(16) 0.0475(18) -0.0064(13) -0.0074(18) 0.0073(17)
C35 0.089(3) 0.0376(16) 0.0390(17) -0.0034(13) -0.0027(16) 0.0052(16)
C36 0.0383(16) 0.0453(16) 0.0465(16) -0.0178(13) 0.0023(13) -0.0001(13)
C37 0.057(2) 0.0473(17) 0.0405(16) -0.0113(13) 0.0091(14) -0.0007(15)
C38 0.0478(18) 0.0428(16) 0.0545(18) -0.0125(14) 0.0085(14) -0.0057(14)
C39 0.0238(13) 0.0445(15) 0.0497(16) -0.0216(13) 0.0030(12) -0.0003(12)
C40 0.065(2) 0.062(2) 0.067(2) -0.0281(17) 0.0348(19) -0.0170(18)
C41 0.072(3) 0.053(2) 0.076(2) -0.0277(17) 0.036(2) -0.0241(18)
Co1 0.0211(2) 0.0307(2) 0.0300(2) -0.00004(13) 0.00287(14) 0.00103(13)
N1 0.0274(12) 0.0439(13) 0.0403(13) -0.0009(10) 0.0061(10) 0.0039(10)
N2 0.0305(12) 0.0413(13) 0.0451(13) -0.0067(11) -0.0055(10) 0.0012(10)
N3 0.0365(13) 0.0322(12) 0.0392(13) -0.0072(9) 0.0010(10) 0.0007(10)
N4 0.0214(11) 0.0593(15) 0.0572(15) -0.0319(12) 0.0031(11) -0.0032(11)
O1 0.0491(14) 0.0908(18) 0.0556(14) 0.0306(13) -0.0198(11) -0.0302(13)
O2 0.0331(11) 0.0475(11) 0.0408(10) 0.0013(8) -0.0046(8) -0.0080(9)
O3 0.0364(11) 0.0412(11) 0.0397(10) 0.0047(8) 0.0138(8) 0.0103(9)
O4 0.0341(11) 0.0386(11) 0.0444(11) 0.0032(8) 0.0101(8) 0.0010(8)
O5 0.0309(10) 0.0403(10) 0.0360(10) 0.0030(8) 0.0015(8) -0.0001(8)

loop_
_atom_type_symbol
_atom_type_description
_atom_type_scat_dispersion_real
_atom_type_scat_dispersion_imag
_atom_type_scat_source
C C 0.0033 0.0016 'International Tables Vol C Tables 4.2.6.8 and 6.1.1.4'
H H 0.0000 0.0000 'International Tables Vol C Tables 4.2.6.8 and 6.1.1.4'
N N 0.0061 0.0033 'International Tables Vol C Tables 4.2.6.8 and 6.1.1.4'
O O 0.0106 0.0060 'International Tables Vol C Tables 4.2.6.8 and 6.1.1.4'
Co Co 0.3494 0.9721 'International Tables Vol C Tables 4.2.6.8 and 6.1.1.4'

loop_
_geom_angle_atom_site_label_1
_geom_angle_atom_site_label_2
_geom_angle_atom_site_label_3
_geom_angle
_geom_angle_site_symmetry_1
_geom_angle_site_symmetry_3
O1 C1 O2 125.3(3) . .
O1 C1 C2 117.8(2) . .
O2 C1 C2 116.9(2) . .
C3 C2 C4 118.3(3) . 3_666
C3 C2 C1 122.0(3) . .
C4 C2 C1 119.7(3) 3_666 .
C2 C3 C4 121.6(3) . .
C2 C3 H3 119.2 . .
C4 C3 H3 119.2 . .
C3 C4 C2 120.1(3) . 3_666
C3 C4 H4 120.0 . .
C2 C4 H4 120.0 3_666 .
O4 C5 O3 125.5(2) . .
O4 C5 C7 118.5(2) . .
O3 C5 C7 115.9(2) . .
C7 C6 C8 120.8(2) . 3_566
C7 C6 H6 119.6 . .
C8 C6 H6 119.6 3_566 .
C8 C7 C6 119.0(2) . .
C8 C7 C5 120.9(2) . .
C6 C7 C5 120.0(2) . .
C7 C8 C6 120.2(2) . 3_566
C7 C8 H8 119.9 . .
C6 C8 H8 119.9 3_566 .
N1 C9 C10 124.1(3) . .
N1 C9 H9 118.0 . .
C10 C9 H9 118.0 . .
C9 C10 C11 120.2(3) . .
C9 C10 H10 119.9 . .
C11 C10 H10 119.9 . .
C12 C11 C10 115.4(3) . .
C12 C11 C14 121.5(3) . .
C10 C11 C14 123.1(3) . .
C11 C12 C13 121.4(3) . .
C11 C12 H12 119.3 . .
C13 C12 H12 119.3 . .
N1 C13 C12 123.0(3) . .
N1 C13 H13 118.5 . .
C12 C13 H13 118.5 . .
C15 C14 C19 117.4(2) . .
C15 C14 C11 122.0(3) . .
C19 C14 C11 120.6(3) . .
C16 C15 C14 121.3(3) . .
C16 C15 H15 119.4 . .
C14 C15 H15 119.4 . .
C15 C16 C17 120.5(3) . .
C15 C16 H16 119.7 . .
C17 C16 H16 119.7 . .
C18 C17 C16 119.0(2) . .
C18 C17 N4 121.2(3) . .
C16 C17 N4 119.8(2) . .
C19 C18 C17 120.0(3) . .
C19 C18 H18 120.0 . .
C17 C18 H18 120.0 . .
C18 C19 C14 121.7(3) . .
C18 C19 H19 119.1 . .
C14 C19 H19 119.1 . .
N2 C20 C21 124.0(3) . .
N2 C20 H20 118.0 . .
C21 C20 H20 118.0 . .
C20 C21 C22 120.7(3) . .
C20 C21 H21 119.7 . .
C22 C21 H21 119.7 . .
C21 C22 C23 115.3(3) . .
C21 C22 C25 121.4(3) . .
C23 C22 C25 123.4(2) . .
C24 C23 C22 120.2(3) . .
C24 C23 H23 119.9 . .
C22 C23 H23 119.9 . .
N2 C24 C23 124.4(3) . .
N2 C24 H24 117.8 . .
C23 C24 H24 117.8 . .
C30 C25 C26 116.8(3) . .
C30 C25 C22 121.9(2) . .
C26 C25 C22 121.2(2) . .
C27 C26 C25 121.5(3) . .
C27 C26 H26 119.2 . .
C25 C26 H26 119.2 . .
C26 C27 C28 121.2(3) . .
C26 C27 H27 119.4 . .
C28 C27 H27 119.4 . .
C29 C28 C27 118.2(3) . .
C29 C28 N4 121.7(3) . .
C27 C28 N4 120.1(3) . .
C28 C29 C30 120.5(3) . .
C28 C29 H29 119.7 . .
C30 C29 H29 119.7 . .
C25 C30 C29 121.6(3) . .
C25 C30 H30 119.2 . .
C29 C30 H30 119.2 . .
N3 C31 C32 123.7(3) . .
N3 C31 H31 118.2 . .
C32 C31 H31 118.2 . .
C31 C32 C33 120.7(3) . .
C31 C32 H32 119.7 . .
C33 C32 H32 119.7 . .
C34 C33 C32 115.6(3) . .
C34 C33 C36 122.1(3) . .
C32 C33 C36 122.2(3) . .
C35 C34 C33 120.1(3) . .
C35 C34 H34 119.9 . .
C33 C34 H34 119.9 . .
N3 C35 C34 124.3(3) . .
N3 C35 H35 117.9 . .
C34 C35 H35 117.9 . .
C37 C36 C41 117.4(3) . .
C37 C36 C33 121.9(3) . .
C41 C36 C33 120.7(3) . .
C36 C37 C38 121.8(3) . .
C36 C37 H37 119.1 . .
C38 C37 H37 119.1 . .
C39 C38 C37 119.8(3) . .
C39 C38 H38 120.1 . .
C37 C38 H38 120.1 . .
C40 C39 C38 119.2(3) . .
C40 C39 N4 121.0(3) . .
C38 C39 N4 119.8(3) . .
C39 C40 C41 120.2(3) . .
C39 C40 H40 119.9 . .
C41 C40 H40 119.9 . .
C40 C41 C36 121.5(3) . .
C40 C41 H41 119.2 . .
C36 C41 H41 119.2 . .
O3 Co1 O2 90.08(8) . .
O3 Co1 O5 91.28(7) . .
O2 Co1 O5 90.49(7) . .
O3 Co1 N1 176.85(8) . .
O2 Co1 N1 87.05(8) . .
O5 Co1 N1 90.03(8) . .
O3 Co1 N3 84.78(8) . 4_556
O2 Co1 N3 87.16(8) . 4_556
O5 Co1 N3 175.40(8) . 4_556
N1 Co1 N3 93.79(9) . 4_556
O3 Co1 N2 89.18(8) . 1_455
O2 Co1 N2 177.98(8) . 1_455
O5 Co1 N2 87.65(8) . 1_455
N1 Co1 N2 93.73(9) . 1_455
N3 Co1 N2 94.64(9) 4_556 1_455
C9 N1 C13 116.0(2) . .
C9 N1 Co1 124.78(18) . .
C13 N1 Co1 118.34(19) . .
C24 N2 C20 115.4(2) . .
C24 N2 Co1 127.65(19) . 1_655
C20 N2 Co1 116.85(19) . 1_655
C31 N3 C35 115.6(2) . .
C31 N3 Co1 117.31(18) . 4_655
C35 N3 Co1 127.03(19) . 4_655
C28 N4 C17 119.7(2) . .
C28 N4 C39 118.6(2) . .
C17 N4 C39 118.6(2) . .
C1 O2 Co1 127.89(17) . .
C5 O3 Co1 132.90(17) . .
Co1 O5 H5A 109.3 . .
Co1 O5 H5B 109.3 . .
H5A O5 H5B 109.5 . .

loop_
_geom_bond_atom_site_label_1
_geom_bond_atom_site_label_2
_geom_bond_distance
_geom_bond_site_symmetry_2
C1 O1 1.236(3) .
C1 O2 1.263(3) .
C1 C2 1.506(4) .
C2 C3 1.370(4) .
C2 C4 1.398(4) 3_666
C3 C4 1.381(4) .
C3 H3 0.9300 .
C4 C2 1.398(4) 3_666
C4 H4 0.9300 .
C5 O4 1.252(3) .
C5 O3 1.254(3) .
C5 C7 1.507(4) .
C6 C7 1.383(4) .
C6 C8 1.390(4) 3_566
C6 H6 0.9300 .
C7 C8 1.379(4) .
C8 C6 1.390(4) 3_566
C8 H8 0.9300 .
C9 N1 1.327(3) .
C9 C10 1.380(4) .
C9 H9 0.9300 .
C10 C11 1.388(4) .
C10 H10 0.9300 .
C11 C12 1.369(4) .
C11 C14 1.485(4) .
C12 C13 1.384(4) .
C12 H12 0.9300 .
C13 N1 1.335(4) .
C13 H13 0.9300 .
C14 C15 1.391(4) .
C14 C19 1.393(4) .
C15 C16 1.376(4) .
C15 H15 0.9300 .
C16 C17 1.387(4) .
C16 H16 0.9300 .
C17 C18 1.387(4) .
C17 N4 1.424(3) .
C18 C19 1.378(4) .
C18 H18 0.9300 .
C19 H19 0.9300 .
C20 N2 1.346(4) .
C20 C21 1.372(5) .
C20 H20 0.9300 .
C21 C22 1.388(4) .
C21 H21 0.9300 .
C22 C23 1.390(4) .
C22 C25 1.474(4) .
C23 C24 1.387(4) .
C23 H23 0.9300 .
C24 N2 1.320(4) .
C24 H24 0.9300 .
C25 C30 1.380(4) .
C25 C26 1.390(4) .
C26 C27 1.371(4) .
C26 H26 0.9300 .
C27 C28 1.376(4) .
C27 H27 0.9300 .
C28 C29 1.374(4) .
C28 N4 1.417(3) .
C29 C30 1.390(4) .
C29 H29 0.9300 .
C30 H30 0.9300 .
C31 N3 1.330(4) .
C31 C32 1.369(4) .
C31 H31 0.9300 .
C32 C33 1.384(4) .
C32 H32 0.9300 .
C33 C34 1.383(4) .
C33 C36 1.486(4) .
C34 C35 1.366(4) .
C34 H34 0.9300 .
C35 N3 1.336(4) .
C35 H35 0.9300 .
C36 C37 1.371(4) .
C36 C41 1.387(4) .
C37 C38 1.383(4) .
C37 H37 0.9300 .
C38 C39 1.381(4) .
C38 H38 0.9300 .
C39 C40 1.373(4) .
C39 N4 1.433(3) .
C40 C41 1.378(4) .
C40 H40 0.9300 .
C41 H41 0.9300 .
Co1 O3 2.0598(17) .
Co1 O2 2.1213(18) .
Co1 O5 2.1421(18) .
Co1 N1 2.155(2) .
Co1 N3 2.169(2) 4_556
Co1 N2 2.206(2) 1_455
N2 Co1 2.206(2) 1_655
N3 Co1 2.169(2) 4_655
O5 H5A 0.8501 .
O5 H5B 0.8501 .

loop_
_platon_squeeze_void_nr
_platon_squeeze_void_average_x
_platon_squeeze_void_average_y
_platon_squeeze_void_average_z
_platon_squeeze_void_volume
_platon_squeeze_void_count_electrons
_platon_squeeze_void_content
1 -0.207 0.000 0.500 612 101 ' '
2 0.097 0.500 1.000 612 101 ' '
